data_2100388
loop_
_publ_author_name
'Yashima, Masatomo'
'Tsunekawa, Shin'

_publ_section_title
;
Crystal structures and the oxygen deficiency of tetragonal and monoclinic
zirconium oxide nanoparticles
;
_journal_coeditor_code OG5013
_journal_issue 1
_journal_name_full 'Acta Crystallographica, Section B'
_journal_page_first 161
_journal_page_last 164
_journal_paper_doi 10.1107/S0108768105030570
_journal_volume 62
_journal_year 2006
_chemical_formula_analytical 'O2-x Zr0.994 Hf0.006'
_chemical_formula_iupac 'O2-x Zr'
_chemical_formula_moiety 'O2-x Zr'
_chemical_formula_structural 'O4-2x 2Zr'
_chemical_formula_sum 'Hf0.006 O1.968 Zr0.994'
_chemical_formula_weight 246.49
_chemical_name_common 'zirconium oxide'
_chemical_name_systematic
;
zirconium oxide
;
_space_group_crystal_system tetragonal
_space_group_IT_number 137
_space_group_name_H-M_alt 'P 42/n m c'
_symmetry_space_group_name_Hall 'P 4n 2n -1n'
_symmetry_space_group_name_H-M 'P 42/n m c :1'
_cell_angle_alpha 90.0
_cell_angle_beta 90.0
_cell_angle_gamma 90.0
_cell_formula_units_Z 2
_cell_length_a 3.58651(8)
_cell_length_b 3.58651(8)
_cell_length_c 5.16658(15)
_cell_measurement_temperature 298
_cell_volume 66.458(3)
_computing_cell_refinement 'RIETAN-2000 (Izumi and Ikeda, 2000)'
_computing_data_collection 'RIGAKU software (Toraya et al., 1996)'
_computing_molecular_graphics 'VENUS [Izumi and Dilanian (2002)]'
_computing_structure_refinement RIETAN-2000
_computing_structure_solution RIETAN-2000
_diffrn_ambient_temperature 298
_diffrn_measurement_device_type
;a multiple-detector system with Ge(111) analyzer crystals, Soller slits and
scintillation counters (Toraya et al., 1996)
;
_diffrn_radiation_monochromator 'Ge(111) analyzer crystals'
_diffrn_radiation_type 'monochromatized synchrotron X-ray 1.20200'
_diffrn_radiation_wavelength 'CuK\a~2~ 1.54439'
_exptl_crystal_density_diffrn 6.158914
_exptl_crystal_density_method 'not measured'
_exptl_crystal_F_000 111.192
_refine_ls_goodness_of_fit_all 1.30
_refine_ls_number_parameters '57 (13 for structural parameters)'
_cod_original_sg_symbol_H-M 'P 42/n m c'
_cod_original_formula_sum 'O1.968 Zr0.994 Hf0.006'
_cod_database_code 2100388

loop_
_symmetry_equiv_pos_site_id
_symmetry_equiv_pos_as_xyz
1 x,y,z
2 -x,-y,z
3 -y+1/2,x+1/2,z+1/2
4 y+1/2,-x+1/2,z+1/2
5 -x+1/2,y+1/2,-z+1/2
6 x+1/2,-y+1/2,-z+1/2
7 y,x,-z
8 -y,-x,-z
9 -x+1/2,-y+1/2,-z+1/2
10 x+1/2,y+1/2,-z+1/2
11 y,-x,-z
12 -y,x,-z
13 x,-y,z
14 -x,y,z
15 -y+1/2,-x+1/2,z+1/2
16 y+1/2,x+1/2,z+1/2

loop_
_atom_site_label
_atom_site_fract_x
_atom_site_fract_y
_atom_site_fract_z
_atom_site_U_iso_or_equiv
_atom_site_adp_type
_atom_site_occupancy
_atom_site_type_symbol
Zr0.994Hf0.006 0 0 0 0.3850(10) Biso 1 M
O 0 0.5 0.2042(2) 0.934(17) Biso 0.984(4) O

loop_
_atom_type_symbol
_atom_type_description
_atom_type_scat_dispersion_real
_atom_type_scat_dispersion_imag
_atom_type_scat_source
Zr4+ Zr4+ -0.685 1.445 'S. Sasaki (1989) KEK Report 88-14'
Hf4+ Hf4+ -8.812 9.000 'S. Sasaki (1989) KEK Report 88-14'
O2- O2- 0.029 0.019 'S. Sasaki (1989) KEK Report 88-14'

loop_
_geom_bond_atom_site_label_1
_geom_bond_atom_site_label_2
_geom_bond_site_symmetry_2
_geom_bond_distance
_geom_bond_publ_flag
M O ?_? 2.3562(6) yes
M O ?_? 2.0805(5) yes
